data_1536871
loop_
_publ_author_name
'Sun, Wen-Bin'
'Yan, Peng-Fei'
'Jiang, Shang-Da'
'Wang, Bing-Wu'
'Zhang, Yi-Quan'
'Li, Hong-Feng'
'Chen, Peng'
'Wang, Zhe-Ming'
'Gao, Song'

_publ_section_title
;
 High symmetry or low symmetry, that is the question -- high performance
 Dy(iii) single-ion magnets by electrostatic potential design
;
_journal_issue 1
_journal_name_full 'Chem. Sci.'
_journal_page_first 684
_journal_paper_doi 10.1039/C5SC02986D
_journal_volume 7
_journal_year 2016
_chemical_formula_sum 'C44 H48 Cl3 Dy N4 O8 Zn2'
_chemical_formula_weight 1160.45
_chemical_name_systematic
; 
 ? 
;
_space_group_crystal_system monoclinic
_space_group_IT_number 15
_space_group_name_Hall '-C 2yc'
_space_group_name_H-M_alt 'C 1 2/c 1'
_symmetry_space_group_name_Hall '-C 2yc'
_symmetry_space_group_name_H-M 'C 1 2/c 1'
_atom_sites_solution_hydrogens geom
_atom_sites_solution_primary direct
_atom_sites_solution_secondary difmap
_audit_creation_method SHELXL-97
_audit_update_record
;
2014-09-09 deposited with the CCDC.
2015-10-09 downloaded from the CCDC.
;
_cell_angle_alpha 90.00
_cell_angle_beta 104.843(4)
_cell_angle_gamma 90.00
_cell_formula_units_Z 4
_cell_length_a 16.2823(6)
_cell_length_b 23.8976(10)
_cell_length_c 14.0704(6)
_cell_measurement_temperature 293(2)
_cell_volume 5292.2(4)
_computing_structure_refinement 'SHELXL-97 (Sheldrick, 1997)'
_computing_structure_solution 'SHELXS-97 (Sheldrick, 1990)'
_diffrn_ambient_temperature 293(2)
_diffrn_measured_fraction_theta_full 0.974
_diffrn_measured_fraction_theta_max 0.867
_diffrn_radiation_monochromator graphite
_diffrn_radiation_source 'fine-focus sealed tube'
_diffrn_radiation_type MoK\a
_diffrn_radiation_wavelength 0.71073
_diffrn_reflns_av_R_equivalents 0.0350
_diffrn_reflns_av_sigmaI/netI 0.0517
_diffrn_reflns_limit_h_max 20
_diffrn_reflns_limit_h_min -21
_diffrn_reflns_limit_k_max 29
_diffrn_reflns_limit_k_min -31
_diffrn_reflns_limit_l_max 18
_diffrn_reflns_limit_l_min -18
_diffrn_reflns_number 11638
_diffrn_reflns_theta_full 27.00
_diffrn_reflns_theta_max 28.63
_diffrn_reflns_theta_min 3.00
_exptl_absorpt_coefficient_mu 2.496
_exptl_absorpt_correction_T_max 0.6908
_exptl_absorpt_correction_T_min 0.6351
_exptl_crystal_density_diffrn 1.456
_exptl_crystal_density_method 'not measured'
_exptl_crystal_F_000 2324
_exptl_crystal_size_max 0.20
_exptl_crystal_size_mid 0.18
_exptl_crystal_size_min 0.16
_platon_squeeze_details
; The unit cell contains 4 H2O and 4 methanol moleculs,
which have been treated as a diffuse contribution to the
overall scattering without specific atom position by squeeze/platon.
;
_refine_diff_density_max 0.903
_refine_diff_density_min -0.843
_refine_diff_density_rms 0.093
_refine_ls_extinction_method none
_refine_ls_goodness_of_fit_ref 1.081
_refine_ls_hydrogen_treatment mixed
_refine_ls_matrix_type full
_refine_ls_number_parameters 283
_refine_ls_number_reflns 5887
_refine_ls_number_restraints 0
_refine_ls_restrained_S_all 1.081
_refine_ls_R_factor_all 0.0461
_refine_ls_R_factor_gt 0.0366
_refine_ls_shift/su_max 0.001
_refine_ls_shift/su_mean 0.000
_refine_ls_structure_factor_coef Fsqd
_refine_ls_weighting_details 'calc w=1/[\s^2^(Fo^2^)+(0.0409P)^2^+0.0000P] where P=(Fo^2^+2Fc^2^)/3'
_refine_ls_weighting_scheme calc
_refine_ls_wR_factor_gt 0.0893
_refine_ls_wR_factor_ref 0.0947
_reflns_number_gt 4950
_reflns_number_total 5887
_reflns_threshold_expression >2sigma(I)
_cod_data_source_file c5sc02986d2.cif
_cod_data_source_block 1
_cod_depositor_comments 'Adding full bibliography for 1536868--1536871.cif.'
_cod_database_code 1536871

loop_
_symmetry_equiv_pos_as_xyz
'x, y, z'
'-x, y, -z+1/2'
'x+1/2, y+1/2, z'
'-x+1/2, y+1/2, -z+1/2'
'-x, -y, -z'
'x, -y, z-1/2'
'-x+1/2, -y+1/2, -z'
'x+1/2, -y+1/2, z-1/2'

loop_
_atom_site_label
_atom_site_type_symbol
_atom_site_fract_x
_atom_site_fract_y
_atom_site_fract_z
_atom_site_U_iso_or_equiv
_atom_site_adp_type
_atom_site_occupancy
_atom_site_symmetry_multiplicity
_atom_site_calc_flag
_atom_site_refinement_flags
Dy1 Dy 0.5000 0.336999(10) 0.7500 0.03116(9) Uani 1 2 d S
Zn1 Zn 0.57961(3) 0.32177(2) 0.53852(3) 0.03706(12) Uani 1 1 d .
Cl1 Cl 0.53365(7) 0.25594(5) 0.42336(8) 0.0592(3) Uani 1 1 d .
O1 O 0.60335(14) 0.29928(11) 0.68334(18) 0.0368(6) Uani 1 1 d .
O2 O 0.48428(15) 0.35748(11) 0.58549(18) 0.0376(6) Uani 1 1 d .
O4 O 0.34610(16) 0.37262(12) 0.6386(2) 0.0486(7) Uani 1 1 d .
O3 O 0.58326(16) 0.24813(12) 0.83409(19) 0.0460(7) Uani 1 1 d .
N2 N 0.5893(2) 0.39418(15) 0.4650(2) 0.0476(9) Uani 1 1 d .
C11 C 0.7280(3) 0.2108(2) 0.8730(3) 0.0575(12) Uani 1 1 d .
H11 H 0.7208 0.1911 0.9273 0.069 Uiso 1 1 calc R
C14 C 0.5590(3) 0.2079(2) 0.8953(4) 0.0821(18) Uani 1 1 d .
H14A H 0.5932 0.2123 0.9614 0.123 Uiso 1 1 calc R
H14B H 0.5672 0.1710 0.8721 0.123 Uiso 1 1 calc R
H14C H 0.5003 0.2130 0.8939 0.123 Uiso 1 1 calc R
C22 C 0.5289(3) 0.42857(18) 0.4325(3) 0.0469(10) Uani 1 1 d .
H22 H 0.5381 0.4574 0.3920 0.056 Uiso 1 1 calc R
C18 C 0.3050(3) 0.4636(2) 0.4198(3) 0.0574(12) Uani 1 1 d .
H18 H 0.2621 0.4852 0.3802 0.069 Uiso 1 1 calc R
C15 C 0.2857(3) 0.3953(2) 0.6878(4) 0.0765(17) Uani 1 1 d .
H15A H 0.2956 0.3793 0.7523 0.115 Uiso 1 1 calc R
H15B H 0.2291 0.3866 0.6506 0.115 Uiso 1 1 calc R
H15C H 0.2924 0.4352 0.6931 0.115 Uiso 1 1 calc R
C20 C 0.4462(2) 0.42580(16) 0.4545(3) 0.0387(9) Uani 1 1 d .
N1 N 0.7098(2) 0.32366(15) 0.5596(3) 0.0469(9) Uani 1 1 d .
C19 C 0.3826(3) 0.46126(19) 0.4005(3) 0.0513(11) Uani 1 1 d .
H19 H 0.3936 0.4834 0.3509 0.062 Uiso 1 1 calc R
C7 C 0.7650(2) 0.29773(19) 0.6244(3) 0.0461(10) Uani 1 1 d .
H7 H 0.8205 0.2978 0.6183 0.055 Uiso 1 1 calc R
C12 C 0.6629(2) 0.24121(17) 0.8161(3) 0.0412(9) Uani 1 1 d .
C13 C 0.6707(2) 0.26991(16) 0.7316(3) 0.0362(8) Uani 1 1 d .
C10 C 0.8058(3) 0.2099(2) 0.8483(3) 0.0670(14) Uani 1 1 d .
H10 H 0.8512 0.1900 0.8873 0.080 Uiso 1 1 calc R
C21 C 0.4302(2) 0.39381(15) 0.5311(3) 0.0346(8) Uani 1 1 d .
C2 C 0.6825(3) 0.4320(2) 0.3600(4) 0.0678(14) Uani 1 1 d .
H2A H 0.6511 0.4103 0.3041 0.081 Uiso 1 1 calc R
H2B H 0.6565 0.4687 0.3564 0.081 Uiso 1 1 calc R
C8 C 0.7487(2) 0.26813(17) 0.7068(3) 0.0395(9) Uani 1 1 d .
C16 C 0.3519(2) 0.40125(16) 0.5545(3) 0.0389(9) Uani 1 1 d .
C17 C 0.2898(3) 0.43440(19) 0.4975(3) 0.0521(11) Uani 1 1 d .
H17 H 0.2371 0.4371 0.5116 0.063 Uiso 1 1 calc R
C5 C 0.8178(3) 0.3593(2) 0.4709(4) 0.0724(15) Uani 1 1 d .
H5A H 0.8484 0.3809 0.5272 0.087 Uiso 1 1 calc R
H5B H 0.8444 0.3228 0.4746 0.087 Uiso 1 1 calc R
C9 C 0.8158(3) 0.2376(2) 0.7680(3) 0.0544(11) Uani 1 1 d .
H9 H 0.8681 0.2365 0.7529 0.065 Uiso 1 1 calc R
C3 C 0.7718(4) 0.4381(3) 0.3541(5) 0.099(2) Uani 1 1 d .
H3A H 0.7715 0.4492 0.2877 0.119 Uiso 1 1 calc R
H3B H 0.7981 0.4681 0.3978 0.119 Uiso 1 1 calc R
C4 C 0.8246(4) 0.3877(3) 0.3795(5) 0.105(2) Uani 1 1 d .
H4A H 0.8834 0.3980 0.3865 0.126 Uiso 1 1 calc R
H4B H 0.8086 0.3614 0.3254 0.126 Uiso 1 1 calc R
C6 C 0.7265(3) 0.3523(3) 0.4758(4) 0.0778(17) Uani 1 1 d .
H6 H 0.7017 0.3275 0.4203 0.093 Uiso 1 1 calc R
C1 C 0.6767(3) 0.4037(2) 0.4529(4) 0.0693(15) Uani 1 1 d .
H1 H 0.7032 0.4299 0.5055 0.083 Uiso 1 1 calc R
Cl2 Cl 0.5000 0.44939(6) 0.7500 0.0517(4) Uani 1 2 d S

loop_
_atom_site_aniso_label
_atom_site_aniso_U_11
_atom_site_aniso_U_22
_atom_site_aniso_U_33
_atom_site_aniso_U_23
_atom_site_aniso_U_13
_atom_site_aniso_U_12
Dy1 0.03438(14) 0.03018(15) 0.03194(14) 0.000 0.01402(10) 0.000
Zn1 0.0379(2) 0.0411(3) 0.0347(2) 0.00162(19) 0.01385(19) 0.00747(18)
Cl1 0.0534(6) 0.0670(8) 0.0586(7) -0.0229(6) 0.0171(5) 0.0000(5)
O1 0.0371(13) 0.0397(16) 0.0354(13) 0.0061(12) 0.0122(11) 0.0112(11)
O2 0.0433(14) 0.0387(15) 0.0338(14) 0.0052(12) 0.0156(11) 0.0127(12)
O4 0.0457(15) 0.0413(17) 0.0660(19) 0.0065(14) 0.0275(14) 0.0099(13)
O3 0.0481(15) 0.0469(17) 0.0481(16) 0.0117(14) 0.0213(13) 0.0063(13)
N2 0.055(2) 0.049(2) 0.046(2) 0.0111(17) 0.0258(17) 0.0095(17)
C11 0.062(3) 0.061(3) 0.051(3) 0.018(2) 0.017(2) 0.013(2)
C14 0.092(4) 0.071(4) 0.104(4) 0.044(3) 0.062(4) 0.022(3)
C22 0.056(2) 0.047(3) 0.040(2) 0.0111(19) 0.0161(19) 0.008(2)
C18 0.053(3) 0.061(3) 0.050(3) 0.001(2) -0.002(2) 0.023(2)
C15 0.072(3) 0.076(4) 0.103(4) 0.028(3) 0.061(3) 0.031(3)
C20 0.050(2) 0.036(2) 0.0275(18) -0.0005(16) 0.0049(16) 0.0095(17)
N1 0.0391(18) 0.056(2) 0.049(2) 0.0147(17) 0.0166(16) 0.0075(16)
C19 0.065(3) 0.052(3) 0.034(2) 0.004(2) 0.0088(19) 0.014(2)
C7 0.033(2) 0.058(3) 0.049(2) 0.006(2) 0.0147(18) 0.0074(19)
C12 0.044(2) 0.038(2) 0.042(2) 0.0035(18) 0.0121(17) 0.0053(17)
C13 0.0381(19) 0.035(2) 0.0351(19) -0.0007(16) 0.0086(16) 0.0067(16)
C10 0.050(3) 0.082(4) 0.063(3) 0.030(3) 0.004(2) 0.024(3)
C21 0.040(2) 0.031(2) 0.0297(18) -0.0051(15) 0.0036(15) 0.0050(15)
C2 0.070(3) 0.074(4) 0.067(3) 0.023(3) 0.031(3) 0.011(3)
C8 0.0367(19) 0.039(2) 0.043(2) 0.0051(18) 0.0105(17) 0.0079(17)
C16 0.040(2) 0.034(2) 0.041(2) -0.0052(17) 0.0080(17) 0.0037(16)
C17 0.040(2) 0.055(3) 0.060(3) -0.006(2) 0.009(2) 0.008(2)
C5 0.057(3) 0.084(4) 0.086(4) 0.028(3) 0.036(3) 0.015(3)
C9 0.044(2) 0.063(3) 0.057(3) 0.013(2) 0.015(2) 0.016(2)
C3 0.091(4) 0.102(5) 0.122(5) 0.052(4) 0.061(4) 0.019(4)
C4 0.106(5) 0.108(6) 0.125(6) 0.045(5) 0.075(4) 0.023(4)
C6 0.059(3) 0.093(4) 0.093(4) 0.047(3) 0.042(3) 0.017(3)
C1 0.064(3) 0.066(4) 0.093(4) 0.032(3) 0.047(3) 0.014(2)
Cl2 0.0787(10) 0.0325(8) 0.0432(8) 0.000 0.0139(7) 0.000

loop_
_atom_type_symbol
_atom_type_description
_atom_type_scat_dispersion_real
_atom_type_scat_dispersion_imag
_atom_type_scat_source
C C 0.0033 0.0016 'International Tables Vol C Tables 4.2.6.8 and 6.1.1.4'
H H 0.0000 0.0000 'International Tables Vol C Tables 4.2.6.8 and 6.1.1.4'
N N 0.0061 0.0033 'International Tables Vol C Tables 4.2.6.8 and 6.1.1.4'
O O 0.0106 0.0060 'International Tables Vol C Tables 4.2.6.8 and 6.1.1.4'
Zn Zn 0.2839 1.4301 'International Tables Vol C Tables 4.2.6.8 and 6.1.1.4'
Dy Dy -0.1892 4.4098 'International Tables Vol C Tables 4.2.6.8 and 6.1.1.4'
Cl Cl 0.1484 0.1585 'International Tables Vol C Tables 4.2.6.8 and 6.1.1.4'

loop_
_geom_angle_atom_site_label_1
_geom_angle_atom_site_label_2
_geom_angle_atom_site_label_3
_geom_angle
_geom_angle_site_symmetry_1
_geom_angle_site_symmetry_3
O1 Dy1 O1 134.04(13) . 2_656
O1 Dy1 O2 65.28(8) . .
O1 Dy1 O2 125.68(9) 2_656 .
O1 Dy1 O2 125.68(9) . 2_656
O1 Dy1 O2 65.28(8) 2_656 2_656
O2 Dy1 O2 155.59(13) . 2_656
O1 Dy1 O3 81.22(8) . 2_656
O1 Dy1 O3 61.48(8) 2_656 2_656
O2 Dy1 O3 78.98(9) . 2_656
O2 Dy1 O3 122.17(8) 2_656 2_656
O1 Dy1 O3 61.48(8) . .
O1 Dy1 O3 81.22(8) 2_656 .
O2 Dy1 O3 122.17(8) . .
O2 Dy1 O3 78.98(9) 2_656 .
O3 Dy1 O3 72.40(13) 2_656 .
O1 Dy1 Cl2 112.98(7) . .
O1 Dy1 Cl2 112.98(7) 2_656 .
O2 Dy1 Cl2 77.79(7) . .
O2 Dy1 Cl2 77.79(7) 2_656 .
O3 Dy1 Cl2 143.80(6) 2_656 .
O3 Dy1 Cl2 143.80(6) . .
O1 Dy1 O4 72.39(9) . 2_656
O1 Dy1 O4 123.10(8) 2_656 2_656
O2 Dy1 O4 110.99(9) . 2_656
O2 Dy1 O4 60.66(8) 2_656 2_656
O3 Dy1 O4 143.25(9) 2_656 2_656
O3 Dy1 O4 72.67(9) . 2_656
Cl2 Dy1 O4 71.83(6) . 2_656
O1 Dy1 O4 123.10(8) . .
O1 Dy1 O4 72.39(8) 2_656 .
O2 Dy1 O4 60.66(8) . .
O2 Dy1 O4 110.99(9) 2_656 .
O3 Dy1 O4 72.67(9) 2_656 .
O3 Dy1 O4 143.25(9) . .
Cl2 Dy1 O4 71.83(6) . .
O4 Dy1 O4 143.65(12) 2_656 .
O1 Dy1 Zn1 32.90(6) . .
O1 Dy1 Zn1 139.44(6) 2_656 .
O2 Dy1 Zn1 32.38(6) . .
O2 Dy1 Zn1 152.59(6) 2_656 .
O3 Dy1 Zn1 78.31(5) 2_656 .
O3 Dy1 Zn1 92.14(5) . .
Cl2 Dy1 Zn1 95.874(9) . .
O4 Dy1 Zn1 91.97(6) 2_656 .
O4 Dy1 Zn1 91.69(6) . .
O1 Dy1 Zn1 139.44(6) . 2_656
O1 Dy1 Zn1 32.90(6) 2_656 2_656
O2 Dy1 Zn1 152.59(6) . 2_656
O2 Dy1 Zn1 32.38(6) 2_656 2_656
O3 Dy1 Zn1 92.14(5) 2_656 2_656
O3 Dy1 Zn1 78.31(5) . 2_656
Cl2 Dy1 Zn1 95.874(8) . 2_656
O4 Dy1 Zn1 91.69(6) 2_656 2_656
O4 Dy1 Zn1 91.97(6) . 2_656
Zn1 Dy1 Zn1 168.251(17) . 2_656
O2 Zn1 N2 88.49(11) . .
O2 Zn1 O1 75.56(9) . .
N2 Zn1 O1 135.02(13) . .
O2 Zn1 N1 142.07(13) . .
N2 Zn1 N1 81.03(13) . .
O1 Zn1 N1 86.43(11) . .
O2 Zn1 Cl1 112.91(8) . .
N2 Zn1 Cl1 106.43(11) . .
O1 Zn1 Cl1 118.54(9) . .
N1 Zn1 Cl1 105.02(11) . .
O2 Zn1 Dy1 37.76(7) . .
N2 Zn1 Dy1 115.42(9) . .
O1 Zn1 Dy1 37.80(6) . .
N1 Zn1 Dy1 117.31(10) . .
Cl1 Zn1 Dy1 123.38(3) . .
C13 O1 Zn1 124.5(2) . .
C13 O1 Dy1 126.1(2) . .
Zn1 O1 Dy1 109.30(10) . .
C21 O2 Zn1 122.5(2) . .
C21 O2 Dy1 126.9(2) . .
Zn1 O2 Dy1 109.85(11) . .
C16 O4 C15 115.2(3) . .
C16 O4 Dy1 112.9(2) . .
C15 O4 Dy1 118.7(3) . .
C12 O3 C14 116.6(3) . .
C12 O3 Dy1 114.2(2) . .
C14 O3 Dy1 129.1(2) . .
C22 N2 C1 122.1(4) . .
C22 N2 Zn1 125.1(3) . .
C1 N2 Zn1 112.8(3) . .
C12 C11 C10 118.7(4) . .
C12 C11 H11 120.6 . .
C10 C11 H11 120.6 . .
O3 C14 H14A 109.5 . .
O3 C14 H14B 109.5 . .
H14A C14 H14B 109.5 . .
O3 C14 H14C 109.5 . .
H14A C14 H14C 109.5 . .
H14B C14 H14C 109.5 . .
N2 C22 C20 124.4(4) . .
N2 C22 H22 117.8 . .
C20 C22 H22 117.8 . .
C19 C18 C17 120.3(4) . .
C19 C18 H18 119.9 . .
C17 C18 H18 119.9 . .
O4 C15 H15A 109.5 . .
O4 C15 H15B 109.5 . .
H15A C15 H15B 109.5 . .
O4 C15 H15C 109.5 . .
H15A C15 H15C 109.5 . .
H15B C15 H15C 109.5 . .
C21 C20 C19 119.3(3) . .
C21 C20 C22 123.6(3) . .
C19 C20 C22 116.8(4) . .
C7 N1 C6 124.9(3) . .
C7 N1 Zn1 127.2(3) . .
C6 N1 Zn1 107.0(3) . .
C18 C19 C20 120.8(4) . .
C18 C19 H19 119.6 . .
C20 C19 H19 119.6 . .
N1 C7 C8 125.3(3) . .
N1 C7 H7 117.4 . .
C8 C7 H7 117.4 . .
C11 C12 O3 125.2(3) . .
C11 C12 C13 122.1(3) . .
O3 C12 C13 112.7(3) . .
O1 C13 C8 124.7(3) . .
O1 C13 C12 116.5(3) . .
C8 C13 C12 118.7(3) . .
C9 C10 C11 120.6(4) . .
C9 C10 H10 119.7 . .
C11 C10 H10 119.7 . .
O2 C21 C20 125.0(3) . .
O2 C21 C16 117.0(3) . .
C20 C21 C16 118.0(3) . .
C3 C2 C1 112.0(4) . .
C3 C2 H2A 109.2 . .
C1 C2 H2A 109.2 . .
C3 C2 H2B 109.2 . .
C1 C2 H2B 109.2 . .
H2A C2 H2B 107.9 . .
C13 C8 C9 118.3(3) . .
C13 C8 C7 123.5(3) . .
C9 C8 C7 118.2(3) . .
C17 C16 O4 125.5(3) . .
C17 C16 C21 120.9(4) . .
O4 C16 C21 113.6(3) . .
C16 C17 C18 120.2(4) . .
C16 C17 H17 119.9 . .
C18 C17 H17 119.9 . .
C4 C5 C6 112.5(5) . .
C4 C5 H5A 109.1 . .
C6 C5 H5A 109.1 . .
C4 C5 H5B 109.1 . .
C6 C5 H5B 109.1 . .
H5A C5 H5B 107.8 . .
C10 C9 C8 121.5(4) . .
C10 C9 H9 119.2 . .
C8 C9 H9 119.2 . .
C4 C3 C2 115.2(5) . .
C4 C3 H3A 108.5 . .
C2 C3 H3A 108.5 . .
C4 C3 H3B 108.5 . .
C2 C3 H3B 108.5 . .
H3A C3 H3B 107.5 . .
C3 C4 C5 114.7(5) . .
C3 C4 H4A 108.6 . .
C5 C4 H4A 108.6 . .
C3 C4 H4B 108.6 . .
C5 C4 H4B 108.6 . .
H4A C4 H4B 107.6 . .
N1 C6 C1 111.6(4) . .
N1 C6 C5 118.7(4) . .
C1 C6 C5 113.0(4) . .
N1 C6 H6 103.8 . .
C1 C6 H6 103.8 . .
C5 C6 H6 103.8 . .
C6 C1 N2 109.6(4) . .
C6 C1 C2 114.7(4) . .
N2 C1 C2 116.4(4) . .
C6 C1 H1 105.0 . .
N2 C1 H1 105.0 . .
C2 C1 H1 105.0 . .

loop_
_geom_bond_atom_site_label_1
_geom_bond_atom_site_label_2
_geom_bond_distance
_geom_bond_site_symmetry_2
Dy1 O1 2.309(2) .
Dy1 O1 2.309(2) 2_656
Dy1 O2 2.315(2) .
Dy1 O2 2.315(2) 2_656
Dy1 O3 2.632(3) 2_656
Dy1 O3 2.632(3) .
Dy1 Cl2 2.6860(15) .
Dy1 O4 2.729(3) 2_656
Dy1 O4 2.729(3) .
Dy1 Zn1 3.5557(4) .
Dy1 Zn1 3.5557(4) 2_656
Zn1 O2 2.025(2) .
Zn1 N2 2.043(3) .
Zn1 O1 2.046(2) .
Zn1 N1 2.065(3) .
Zn1 Cl1 2.2447(12) .
O1 C13 1.333(4) .
O2 C21 1.331(4) .
O4 C16 1.392(5) .
O4 C15 1.445(5) .
O3 C12 1.393(4) .
O3 C14 1.412(5) .
N2 C22 1.274(5) .
N2 C1 1.493(5) .
C11 C12 1.363(5) .
C11 C10 1.398(6) .
C11 H11 0.9300 .
C14 H14A 0.9600 .
C14 H14B 0.9600 .
C14 H14C 0.9600 .
C22 C20 1.458(5) .
C22 H22 0.9300 .
C18 C19 1.360(5) .
C18 C17 1.373(6) .
C18 H18 0.9300 .
C15 H15A 0.9600 .
C15 H15B 0.9600 .
C15 H15C 0.9600 .
C20 C21 1.399(5) .
C20 C19 1.402(5) .
N1 C7 1.266(5) .
N1 C6 1.446(6) .
C19 H19 0.9300 .
C7 C8 1.439(5) .
C7 H7 0.9300 .
C12 C13 1.406(5) .
C13 C8 1.400(5) .
C10 C9 1.355(6) .
C10 H10 0.9300 .
C21 C16 1.407(5) .
C2 C3 1.484(6) .
C2 C1 1.495(6) .
C2 H2A 0.9700 .
C2 H2B 0.9700 .
C8 C9 1.409(5) .
C16 C17 1.370(5) .
C17 H17 0.9300 .
C5 C4 1.483(7) .
C5 C6 1.515(6) .
C5 H5A 0.9700 .
C5 H5B 0.9700 .
C9 H9 0.9300 .
C3 C4 1.469(8) .
C3 H3A 0.9700 .
C3 H3B 0.9700 .
C4 H4A 0.9700 .
C4 H4B 0.9700 .
C6 C1 1.463(7) .
C6 H6 0.9800 .
C1 H1 0.9800 .

loop_
_platon_squeeze_void_nr
_platon_squeeze_void_average_x
_platon_squeeze_void_average_y
_platon_squeeze_void_average_z
_platon_squeeze_void_volume
_platon_squeeze_void_count_electrons
_platon_squeeze_void_content
1 0.000 0.500 -0.011 575 44 ' '
2 0.500 1.000 0.002 575 44 ' '
3 0.000 0.844 0.250 17 1 ' '
4 0.500 0.344 0.250 17 1 ' '
5 0.000 0.156 0.750 17 1 ' '
6 0.500 0.656 0.750 17 1 ' '
